data_1548112
loop_
_publ_author_name
'Dakovi\'c, Marijana'
'Soldin, \<Zeljka'
'Kukovec, Boris-Marko'
'Kodrin, Ivan'
'Aaker\"oy, Christer B.'
'Baus, Nea'
'Rinkovec, Tamara'

_publ_section_title
;
 Building inorganic supramolecular architectures using principles adopted
 from the organic solid state
;
_journal_coeditor_code LQ5009
_journal_issue 1
_journal_name_full IUCrJ
_journal_page_first
;
;
_journal_paper_doi 10.1107/S2052252517015494
_journal_volume 5
_journal_year 2018
_chemical_formula_sum 'C8 H8 Cd Cl2 N4 O2'
_chemical_formula_weight 375.48
_space_group_crystal_system monoclinic
_space_group_IT_number 14
_space_group_name_Hall '-P 2ybc'
_space_group_name_H-M_alt 'P 1 21/c 1'
_symmetry_space_group_name_Hall '-P 2ybc'
_symmetry_space_group_name_H-M 'P 1 21/c 1'
_atom_sites_solution_hydrogens mixed
_audit_creation_method SHELXL-2014/7
_cell_angle_alpha 90
_cell_angle_beta 92.131(7)
_cell_angle_gamma 90
_cell_formula_units_Z 2
_cell_length_a 3.7833(3)
_cell_length_b 7.6139(7)
_cell_length_c 20.1473(18)
_cell_measurement_reflns_used 1952
_cell_measurement_temperature 200(2)
_cell_measurement_theta_max 31.9620
_cell_measurement_theta_min 4.8270
_cell_volume 579.96(9)
_computing_structure_refinement 'SHELXL-2014/7 (Sheldrick, 2014)'
_diffrn_ambient_temperature 200(2)
_diffrn_measured_fraction_theta_full 0.995
_diffrn_measured_fraction_theta_max 0.995
_diffrn_measurement_device_type 'Oxford Diffraction Xcalibur2 diffractometer with Sapphire 3 CCD detector'
_diffrn_measurement_method \w-scan
_diffrn_radiation_type MoK\a
_diffrn_radiation_wavelength 0.71073
_diffrn_reflns_av_R_equivalents 0.0357
_diffrn_reflns_av_unetI/netI 0.0280
_diffrn_reflns_Laue_measured_fraction_full 0.995
_diffrn_reflns_Laue_measured_fraction_max 0.995
_diffrn_reflns_limit_h_max 4
_diffrn_reflns_limit_h_min -3
_diffrn_reflns_limit_k_max 9
_diffrn_reflns_limit_k_min -9
_diffrn_reflns_limit_l_max 23
_diffrn_reflns_limit_l_min -23
_diffrn_reflns_number 4107
_diffrn_reflns_point_group_measured_fraction_full 0.995
_diffrn_reflns_point_group_measured_fraction_max 0.995
_diffrn_reflns_theta_full 24.991
_diffrn_reflns_theta_max 24.991
_diffrn_reflns_theta_min 4.855
_exptl_absorpt_coefficient_mu 2.337
_exptl_absorpt_correction_T_max 1.00000
_exptl_absorpt_correction_T_min 0.56954
_exptl_absorpt_correction_type multi-scan
_exptl_absorpt_process_details
;
CrysAlisPro, Agilent Technologies,
Version 1.171.37.35 (release 13-08-2014 CrysAlis171 .NET)
(compiled Aug 13 2014,18:06:01)
Empirical absorption correction using spherical harmonics,
 implemented in SCALE3 ABSPACK scaling algorithm.
;
_exptl_crystal_colour colourless
_exptl_crystal_density_diffrn 2.150
_exptl_crystal_description prism
_exptl_crystal_F_000 364
_exptl_crystal_size_max 0.82
_exptl_crystal_size_mid 0.14
_exptl_crystal_size_min 0.10
_refine_diff_density_max 1.550
_refine_diff_density_min -0.738
_refine_diff_density_rms 0.151
_refine_ls_extinction_method none
_refine_ls_goodness_of_fit_ref 1.532
_refine_ls_hydrogen_treatment mixed
_refine_ls_matrix_type full
_refine_ls_number_parameters 82
_refine_ls_number_reflns 1020
_refine_ls_number_restraints 1
_refine_ls_restrained_S_all 1.531
_refine_ls_R_factor_all 0.0492
_refine_ls_R_factor_gt 0.0470
_refine_ls_shift/su_max 0.000
_refine_ls_shift/su_mean 0.000
_refine_ls_structure_factor_coef Fsqd
_refine_ls_weighting_details 'w=1/[\s^2^(Fo^2^)+(0.0075P)^2^+5.3516P] where P=(Fo^2^+2Fc^2^)/3'
_refine_ls_weighting_scheme calc
_refine_ls_wR_factor_gt 0.1074
_refine_ls_wR_factor_ref 0.1080
_reflns_Friedel_coverage 0.000
_reflns_number_gt 961
_reflns_number_total 1020
_reflns_threshold_expression 'I > 2\s(I)'
_cod_data_source_file lq5009.cif
_cod_data_source_block 1
_cod_database_code 1548112
_shelx_shelxl_version_number 2014/7
_shelx_space_group_comment
;
The symmetry employed for this shelxl refinement is uniquely defined
by the following loop, which should always be used as a source of
symmetry information in preference to the above space-group names.
They are only intended as comments.
;

loop_
_space_group_symop_operation_xyz
'x, y, z'
'-x, y+1/2, -z+1/2'
'-x, -y, -z'
'x, -y-1/2, z-1/2'

loop_
_atom_site_label
_atom_site_type_symbol
_atom_site_fract_x
_atom_site_fract_y
_atom_site_fract_z
_atom_site_U_iso_or_equiv
_atom_site_adp_type
_atom_site_occupancy
_atom_site_site_symmetry_order
_atom_site_calc_flag
_atom_site_refinement_flags_posn
_atom_site_refinement_flags_adp
_atom_site_refinement_flags_occupancy
Cd1 Cd 0.5000 0.5000 0.5000 0.0163(3) Uani 1 2 d S . P
Cl1 Cl 0.0135(4) 0.6915(2) 0.55212(9) 0.0175(4) Uani 1 1 d . . .
N1 N 0.4485(15) 0.6933(8) 0.4053(3) 0.0163(13) Uani 1 1 d . . .
N2 N 0.2733(17) 0.9406(8) 0.3118(3) 0.0178(14) Uani 1 1 d D . .
H21 H 0.178(19) 1.018(8) 0.284(3) 0.021 Uiso 1 1 d D U .
O1 O -0.0172(19) 0.7344(7) 0.2490(3) 0.0324(14) Uani 1 1 d . . .
C1 C 0.276(2) 0.6485(10) 0.3509(4) 0.0196(16) Uani 1 1 d . . .
H1 H 0.2191 0.5280 0.3446 0.024 Uiso 1 1 calc R U .
C2 C 0.164(2) 0.7707(10) 0.2995(4) 0.0186(16) Uani 1 1 d . . .
C3 C 0.4592(18) 0.9876(10) 0.3675(4) 0.0186(15) Uani 1 1 d . . .
H3 H 0.5292 1.1064 0.3740 0.022 Uiso 1 1 calc R U .
C4 C 0.546(2) 0.8650(10) 0.4140(4) 0.0218(17) Uani 1 1 d . . .
H4 H 0.6762 0.8987 0.4532 0.026 Uiso 1 1 calc R U .

loop_
_atom_site_aniso_label
_atom_site_aniso_U_11
_atom_site_aniso_U_22
_atom_site_aniso_U_33
_atom_site_aniso_U_23
_atom_site_aniso_U_13
_atom_site_aniso_U_12
Cd1 0.0135(4) 0.0162(4) 0.0190(4) 0.0012(3) -0.0026(3) 0.0002(3)
Cl1 0.0120(8) 0.0174(9) 0.0228(9) -0.0047(7) -0.0015(7) -0.0007(7)
N1 0.015(3) 0.015(3) 0.019(3) 0.000(3) 0.000(3) 0.000(3)
N2 0.021(3) 0.011(3) 0.021(3) 0.001(2) -0.006(3) -0.002(3)
O1 0.050(4) 0.021(3) 0.025(3) -0.002(2) -0.018(3) -0.005(3)
C1 0.024(4) 0.015(4) 0.021(4) 0.001(3) 0.002(3) 0.000(3)
C2 0.020(4) 0.017(4) 0.018(4) 0.000(3) -0.004(3) 0.001(3)
C3 0.020(4) 0.016(4) 0.019(4) -0.004(3) 0.000(3) -0.003(3)
C4 0.020(4) 0.022(4) 0.022(4) -0.001(3) -0.009(3) 0.003(3)

loop_
_atom_type_symbol
_atom_type_description
_atom_type_scat_dispersion_real
_atom_type_scat_dispersion_imag
_atom_type_scat_source
C C 0.0033 0.0016 'International Tables Vol C Tables 4.2.6.8 and 6.1.1.4'
H H 0.0000 0.0000 'International Tables Vol C Tables 4.2.6.8 and 6.1.1.4'
N N 0.0061 0.0033 'International Tables Vol C Tables 4.2.6.8 and 6.1.1.4'
O O 0.0106 0.0060 'International Tables Vol C Tables 4.2.6.8 and 6.1.1.4'
Cl Cl 0.1484 0.1585 'International Tables Vol C Tables 4.2.6.8 and 6.1.1.4'
Cd Cd -0.8075 1.2024 'International Tables Vol C Tables 4.2.6.8 and 6.1.1.4'

loop_
_geom_angle_atom_site_label_1
_geom_angle_atom_site_label_2
_geom_angle_atom_site_label_3
_geom_angle
_geom_angle_site_symmetry_1
_geom_angle_site_symmetry_3
N1 Cd1 N1 180.0 . 3_666
N1 Cd1 Cl1 93.45(15) . 3_666
N1 Cd1 Cl1 86.55(15) 3_666 3_666
N1 Cd1 Cl1 86.55(15) . .
N1 Cd1 Cl1 93.45(15) 3_666 .
Cl1 Cd1 Cl1 180.0 3_666 .
N1 Cd1 Cl1 90.82(15) . 1_655
N1 Cd1 Cl1 89.18(15) 3_666 1_655
Cl1 Cd1 Cl1 87.04(6) 3_666 1_655
Cl1 Cd1 Cl1 92.96(6) . 1_655
N1 Cd1 Cl1 89.18(15) . 3_566
N1 Cd1 Cl1 90.82(15) 3_666 3_566
Cl1 Cd1 Cl1 92.96(6) 3_666 3_566
Cl1 Cd1 Cl1 87.04(6) . 3_566
Cl1 Cd1 Cl1 180.0 1_655 3_566
Cd1 Cl1 Cd1 92.96(6) . 1_455
C1 N1 C4 118.9(7) . .
C1 N1 Cd1 122.0(5) . .
C4 N1 Cd1 117.9(5) . .
C3 N2 C2 122.8(6) . .
C3 N2 H21 122(5) . .
C2 N2 H21 114(5) . .
N1 C1 C2 124.1(7) . .
N1 C1 H1 118.0 . .
C2 C1 H1 118.0 . .
O1 C2 N2 120.8(7) . .
O1 C2 C1 125.8(7) . .
N2 C2 C1 113.5(6) . .
N2 C3 C4 119.9(7) . .
N2 C3 H3 120.1 . .
C4 C3 H3 120.1 . .
C3 C4 N1 120.8(7) . .
C3 C4 H4 119.6 . .
N1 C4 H4 119.6 . .

loop_
_geom_bond_atom_site_label_1
_geom_bond_atom_site_label_2
_geom_bond_distance
_geom_bond_site_symmetry_2
Cd1 N1 2.411(6) .
Cd1 N1 2.411(6) 3_666
Cd1 Cl1 2.5998(18) 3_666
Cd1 Cl1 2.5998(18) .
Cd1 Cl1 2.6173(17) 1_655
Cd1 Cl1 2.6173(17) 3_566
Cl1 Cd1 2.6173(17) 1_455
N1 C1 1.301(10) .
N1 C4 1.368(10) .
N2 C3 1.349(9) .
N2 C2 1.377(10) .
N2 H21 0.88(2) .
O1 C2 1.237(9) .
C1 C2 1.444(10) .
C1 H1 0.9500 .
C3 C4 1.355(11) .
C3 H3 0.9500 .
C4 H4 0.9500 .

loop_
_geom_hbond_atom_site_label_D
_geom_hbond_atom_site_label_H
_geom_hbond_atom_site_label_A
_geom_hbond_distance_DH
_geom_hbond_distance_HA
_geom_hbond_distance_DA
_geom_hbond_angle_DHA
_geom_hbond_site_symmetry_A
N2 H21 O1 0.88(2) 1.87(4) 2.712(8) 160(8) 2
C1 H1 Cl1 0.95 2.83 3.446(8) 123.1 3_566
C3 H3 Cl1 0.95 2.72 3.512(7) 141.5 3_676
C4 H4 Cl1 0.95 2.81 3.500(8) 130.2 1_655

loop_
_geom_torsion_atom_site_label_1
_geom_torsion_atom_site_label_2
_geom_torsion_atom_site_label_3
_geom_torsion_atom_site_label_4
_geom_torsion
C4 N1 C1 C2 -2.8(11)
Cd1 N1 C1 C2 164.5(6)
C3 N2 C2 O1 177.2(8)
C3 N2 C2 C1 -1.4(11)
N1 C1 C2 O1 -175.7(8)
N1 C1 C2 N2 2.9(11)
C2 N2 C3 C4 0.0(11)
N2 C3 C4 N1 0.2(12)
C1 N1 C4 C3 1.2(11)
Cd1 N1 C4 C3 -166.7(6)
